data_4331254
loop_
_publ_author_name
'Tommy Kenny'
'Simon Lamare'
'Shawkat M. Aly'
'Daniel Fortin'
'Gessie Brisard'
'Pierre D. Harvey'

_publ_section_title
;
 Reduced and Oxidized Forms of the Pt-Organometallic Version of
 Polyaniline
;
_journal_name_full 'Inorganic Chemistry'
_journal_page_first 13081
_journal_page_last 13095
_journal_paper_doi 10.1021/ic300775n
_journal_volume 51
_journal_year 2012
_chemical_formula_sum 'C28 H26 Cl4 N2 Si2'
_chemical_formula_weight 588.49
_chemical_name_systematic
;
 ?
;
_space_group_IT_number 14
_symmetry_cell_setting monoclinic
_symmetry_space_group_name_Hall '-P 2yab'
_symmetry_space_group_name_H-M 'P 1 21/a 1'
_atom_sites_solution_hydrogens geom
_atom_sites_solution_primary direct
_atom_sites_solution_secondary difmap
_audit_conform_dict_location ftp://ftp.iucr.org/pub/cif_core.dic
_audit_conform_dict_name cif_core.dic
_audit_conform_dict_version 2.3
_audit_creation_date 2010-12-20T13:28:28-00:00
_audit_creation_method 'WinGX routine CIF_UPDATE'
_cell_angle_alpha 90
_cell_angle_beta 102.47(4)
_cell_angle_gamma 90
_cell_formula_units_Z 2
_cell_length_a 11.181(6)
_cell_length_b 5.613(3)
_cell_length_c 24.414(14)
_cell_measurement_reflns_used 20
_cell_measurement_temperature 293(2)
_cell_measurement_theta_max 35
_cell_measurement_theta_min 30
_cell_volume 1496.1(14)
_computing_cell_refinement Difrac
_computing_data_collection Difrac
_computing_data_reduction NRCVAX
_computing_structure_refinement 'SHELXL-97 (Sheldrick, 1997)'
_computing_structure_solution 'SHELXS-97 (Sheldrick, 1997)'
_diffrn_ambient_temperature 293(2)
_diffrn_measured_fraction_theta_full 0.982
_diffrn_measured_fraction_theta_max 0.981
_diffrn_measurement_device_type CAD4
_diffrn_measurement_method Omega
_diffrn_radiation_monochromator graphite
_diffrn_radiation_type CuK\a
_diffrn_radiation_wavelength 1.54176
_diffrn_reflns_av_R_equivalents 0
_diffrn_reflns_av_unetI/netI 0.0386
_diffrn_reflns_limit_h_max 13
_diffrn_reflns_limit_h_min -13
_diffrn_reflns_limit_k_max 6
_diffrn_reflns_limit_k_min 0
_diffrn_reflns_limit_l_max 29
_diffrn_reflns_limit_l_min 0
_diffrn_reflns_number 2787
_diffrn_reflns_theta_full 70
_diffrn_reflns_theta_max 70.09
_diffrn_reflns_theta_min 1.85
_diffrn_standards_decay_% 0
_diffrn_standards_interval_count 100
_diffrn_standards_number 1
_exptl_absorpt_coefficient_mu 4.516
_exptl_absorpt_correction_T_max 0.8057
_exptl_absorpt_correction_T_min 0.1228
_exptl_absorpt_correction_type psi-scan
_exptl_absorpt_process_details empirical
_exptl_crystal_colour Blue
_exptl_crystal_density_diffrn 1.306
_exptl_crystal_description PLate
_exptl_crystal_F_000 608
_exptl_crystal_size_max 0.8
_exptl_crystal_size_mid 0.7
_exptl_crystal_size_min 0.05
_refine_diff_density_max 0.526
_refine_diff_density_min -0.501
_refine_diff_density_rms 0.097
_refine_ls_extinction_coef 0.0125(17)
_refine_ls_extinction_expression Fc^*^=kFc[1+0.001xFc^2^\l^3^/sin(2\q)]^-1/4^
_refine_ls_extinction_method SHELXL
_refine_ls_goodness_of_fit_ref 0.987
_refine_ls_hydrogen_treatment none
_refine_ls_matrix_type full
_refine_ls_number_parameters 164
_refine_ls_number_reflns 2787
_refine_ls_number_restraints 0
_refine_ls_restrained_S_all 0.987
_refine_ls_R_factor_all 0.1265
_refine_ls_R_factor_gt 0.0839
_refine_ls_shift/su_max 0
_refine_ls_shift/su_mean 0
_refine_ls_structure_factor_coef Fsqd
_refine_ls_weighting_details 'calc w=1/[\s^2^(Fo^2^)+(0.1734P)^2^+0.0000P] where P=(Fo^2^+2Fc^2^)/3'
_refine_ls_weighting_scheme calc
_refine_ls_wR_factor_gt 0.2248
_refine_ls_wR_factor_ref 0.2573
_reflns_number_gt 1681
_reflns_number_total 2787
_reflns_threshold_expression >2sigma(I)
_cod_data_source_file ic300775n_si_002_12.cif
_cod_data_source_block 5c
_cod_depositor_comments
;
The following automatic conversions were performed:

'_exptl_absorpt_correction_type' value 'Psi-Scan' changed to
'psi-scan' according to the built-in table from CIF Core dictionary
named 'cif_core.dic' version 2.4.1 from 2010-06-29.

Automatic conversion script
Id: cif_fix_values 1891 2012-01-12 08:04:46Z andrius 
;
_cod_original_cell_volume 1496.0(13)
_cod_database_code 4331254

loop_
_symmetry_equiv_pos_as_xyz
'x, y, z'
'-x+1/2, y+1/2, -z'
'-x, -y, -z'
'x-1/2, -y-1/2, z'

loop_
_atom_site_label
_atom_site_type_symbol
_atom_site_fract_x
_atom_site_fract_y
_atom_site_fract_z
_atom_site_U_iso_or_equiv
_atom_site_adp_type
_atom_site_occupancy
_atom_site_symmetry_multiplicity
_atom_site_calc_flag
_atom_site_refinement_flags
C1 C 0.4478(4) 0.3450(10) 0.0352(2) 0.0650(12) Uani 1 1 d .
C2 C 0.4172(4) 0.3186(9) -0.0199(2) 0.0672(13) Uani 1 1 d .
C4 C 0.5328(4) 0.5362(10) 0.0608(2) 0.0672(13) Uani 1 1 d .
C5 C 0.5321(5) 0.4968(12) 0.1590(2) 0.0800(15) Uani 1 1 d .
C6 C 0.4379(6) 0.6013(12) 0.1782(2) 0.0894(17) Uani 1 1 d .
H6 H 0.3969 0.7316 0.1594 0.107 Uiso 1 1 calc R
C7 C 0.4037(6) 0.5122(13) 0.2258(3) 0.0899(17) Uani 1 1 d .
H7 H 0.3405 0.5845 0.2389 0.108 Uiso 1 1 calc R
C9 C 0.4626(5) 0.3183(11) 0.2535(2) 0.0777(15) Uani 1 1 d .
C10 C 0.5590(6) 0.2153(14) 0.2340(3) 0.101(2) Uani 1 1 d .
H10 H 0.599 0.0825 0.2521 0.122 Uiso 1 1 calc R
C11 C 0.5952(6) 0.3093(15) 0.1881(3) 0.109(2) Uani 1 1 d .
H11 H 0.6628 0.2458 0.1768 0.131 Uiso 1 1 calc R
C12 C 0.4217(5) 0.2162(12) 0.3005(2) 0.0860(17) Uani 1 1 d .
C13 C 0.3843(5) 0.1201(11) 0.3386(2) 0.0845(16) Uani 1 1 d .
C14 C 0.2461(7) 0.1541(13) 0.4313(3) 0.109(2) Uani 1 1 d .
H14A H 0.2125 0.0628 0.4576 0.163 Uiso 1 1 calc R
H14B H 0.1818 0.2413 0.4071 0.163 Uiso 1 1 calc R
H14C H 0.3061 0.2634 0.4512 0.163 Uiso 1 1 calc R
C15 C 0.4430(7) -0.2214(14) 0.4332(3) 0.105(2) Uani 1 1 d .
H15A H 0.4103 -0.3121 0.46 0.158 Uiso 1 1 calc R
H15B H 0.5049 -0.1147 0.4527 0.158 Uiso 1 1 calc R
H15C H 0.4784 -0.3276 0.4103 0.158 Uiso 1 1 calc R
C16 C 0.2042(6) -0.2515(12) 0.3465(3) 0.103(2) Uani 1 1 d .
H16A H 0.1672 -0.346 0.3712 0.154 Uiso 1 1 calc R
H16B H 0.2435 -0.3542 0.3244 0.154 Uiso 1 1 calc R
H16C H 0.1423 -0.1592 0.3223 0.154 Uiso 1 1 calc R
N1 N 0.5685(4) 0.5901(9) 0.11186(18) 0.0804(13) Uani 1 1 d .
Si1 Si 0.31945(15) -0.0488(3) 0.38867(6) 0.0782(5) Uani 1 1 d .
Cl1 Cl 0.38653(12) 0.1582(3) 0.07736(6) 0.0816(5) Uani 1 1 d .
Cl2 Cl 0.31728(12) 0.0976(3) -0.04957(6) 0.0840(5) Uani 1 1 d .

loop_
_atom_site_aniso_label
_atom_site_aniso_U_11
_atom_site_aniso_U_22
_atom_site_aniso_U_33
_atom_site_aniso_U_23
_atom_site_aniso_U_13
_atom_site_aniso_U_12
C1 0.055(2) 0.072(3) 0.070(3) 0.013(2) 0.018(2) 0.003(2)
C2 0.053(2) 0.075(3) 0.076(3) 0.016(3) 0.018(2) -0.001(2)
C4 0.059(3) 0.077(3) 0.069(3) 0.023(3) 0.021(2) 0.013(2)
C5 0.081(3) 0.092(4) 0.068(3) 0.001(3) 0.017(3) -0.009(3)
C6 0.095(4) 0.095(4) 0.083(4) 0.022(3) 0.028(3) 0.006(3)
C7 0.088(4) 0.098(4) 0.088(4) 0.002(3) 0.029(3) -0.001(3)
C9 0.080(3) 0.091(4) 0.061(3) 0.008(3) 0.012(2) -0.005(3)
C10 0.088(4) 0.137(6) 0.083(4) 0.037(4) 0.027(3) 0.020(4)
C11 0.099(4) 0.146(7) 0.092(4) 0.037(4) 0.044(4) 0.029(4)
C12 0.087(4) 0.099(5) 0.071(3) 0.001(3) 0.016(3) -0.004(3)
C13 0.091(4) 0.086(4) 0.079(3) 0.003(3) 0.025(3) -0.005(3)
C14 0.142(6) 0.091(5) 0.107(5) -0.010(4) 0.056(4) -0.008(4)
C15 0.103(5) 0.115(6) 0.095(4) 0.017(4) 0.014(4) 0.000(4)
C16 0.095(4) 0.097(5) 0.118(5) 0.004(4) 0.027(4) -0.010(4)
N1 0.080(3) 0.098(4) 0.064(2) 0.010(2) 0.018(2) -0.006(3)
Si1 0.0819(10) 0.0821(11) 0.0752(9) 0.0037(7) 0.0273(7) -0.0056(8)
Cl1 0.0868(9) 0.0816(10) 0.0832(9) 0.0182(7) 0.0331(7) -0.0043(7)
Cl2 0.0748(8) 0.0913(10) 0.0886(9) 0.0042(7) 0.0238(6) -0.0159(7)

loop_
_atom_type_symbol
_atom_type_description
_atom_type_scat_dispersion_real
_atom_type_scat_dispersion_imag
_atom_type_scat_source
C C 0.0181 0.0091 'International Tables Vol C Tables 4.2.6.8 and 6.1.1.4'
H H 0 0 'International Tables Vol C Tables 4.2.6.8 and 6.1.1.4'
N N 0.0311 0.018 'International Tables Vol C Tables 4.2.6.8 and 6.1.1.4'
Si Si 0.2541 0.3302 'International Tables Vol C Tables 4.2.6.8 and 6.1.1.4'
F F 0.0727 0.0534 'International Tables Vol C Tables 4.2.6.8 and 6.1.1.4'
Cl Cl 0.3639 0.7018 'International Tables Vol C Tables 4.2.6.8 and 6.1.1.4'

loop_
_geom_angle_atom_site_label_1
_geom_angle_atom_site_label_2
_geom_angle_atom_site_label_3
_geom_angle
_geom_angle_site_symmetry_1
_geom_angle_site_symmetry_3
C2 C1 C4 120.9(4) . .
C2 C1 Cl1 119.6(4) . .
C4 C1 Cl1 119.5(4) . .
C1 C2 C4 124.6(5) . 3_665
C1 C2 Cl2 120.7(4) . .
C4 C2 Cl2 114.7(4) 3_665 .
N1 C4 C1 129.0(5) . .
N1 C4 C2 116.5(5) . 3_665
C1 C4 C2 114.4(4) . 3_665
C6 C5 C11 119.7(5) . .
C6 C5 N1 120.1(6) . .
C11 C5 N1 120.2(6) . .
C5 C6 C7 120.0(6) . .
C9 C7 C6 120.5(6) . .
C7 C9 C10 119.0(5) . .
C7 C9 C12 120.4(6) . .
C10 C9 C12 120.5(6) . .
C11 C10 C9 120.3(6) . .
C10 C11 C5 120.4(6) . .
C13 C12 C9 176.7(7) . .
C12 C13 Si1 172.9(6) . .
C4 N1 C5 129.4(5) . .
C13 Si1 C15 108.3(3) . .
C13 Si1 C14 110.3(3) . .
C15 Si1 C14 111.1(4) . .
C13 Si1 C16 106.1(3) . .
C15 Si1 C16 110.4(4) . .
C14 Si1 C16 110.5(4) . .

loop_
_geom_bond_atom_site_label_1
_geom_bond_atom_site_label_2
_geom_bond_distance
_geom_bond_site_symmetry_2
C1 C2 1.323(7) .
C1 C4 1.480(7) .
C1 Cl1 1.713(5) .
C2 C4 1.488(6) 3_665
C2 Cl2 1.721(5) .
C4 N1 1.261(6) .
C4 C2 1.488(6) 3_665
C5 C6 1.374(8) .
C5 C11 1.377(9) .
C5 N1 1.401(7) .
C6 C7 1.391(8) .
C7 C9 1.372(8) .
C9 C10 1.394(8) .
C9 C12 1.443(8) .
C10 C11 1.376(8) .
C12 C13 1.224(8) .
C13 Si1 1.817(6) .
C14 Si1 1.849(7) .
C15 Si1 1.839(7) .
C16 Si1 1.855(7) .

loop_
_geom_torsion_atom_site_label_1
_geom_torsion_atom_site_label_2
_geom_torsion_atom_site_label_3
_geom_torsion_atom_site_label_4
_geom_torsion
_geom_torsion_site_symmetry_1
_geom_torsion_site_symmetry_4
C4 C1 C2 C4 3.0(8) . 3_665
Cl1 C1 C2 C4 -177.9(4) . 3_665
C4 C1 C2 Cl2 -179.4(4) . .
Cl1 C1 C2 Cl2 -0.3(6) . .
C2 C1 C4 N1 177.8(6) . .
Cl1 C1 C4 N1 -1.3(7) . .
C2 C1 C4 C2 -2.8(7) . 3_665
Cl1 C1 C4 C2 178.2(3) . 3_665
C11 C5 C6 C7 -2.3(10) . .
N1 C5 C6 C7 -178.4(6) . .
C5 C6 C7 C9 -0.7(10) . .
C6 C7 C9 C10 1.4(10) . .
C6 C7 C9 C12 -175.7(6) . .
C7 C9 C10 C11 0.9(11) . .
C12 C9 C10 C11 178.0(6) . .
C9 C10 C11 C5 -4.0(12) . .
C6 C5 C11 C10 4.6(11) . .
N1 C5 C11 C10 -179.2(6) . .
C7 C9 C12 C13 105(12) . .
C10 C9 C12 C13 -73(12) . .
C9 C12 C13 Si1 -6(16) . .
C1 C4 N1 C5 -5.0(10) . .
C2 C4 N1 C5 175.6(5) 3_665 .
C6 C5 N1 C4 -91.7(8) . .
C11 C5 N1 C4 92.2(8) . .
C12 C13 Si1 C15 107(5) . .
C12 C13 Si1 C14 -132(5) . .
C12 C13 Si1 C16 -12(5) . .
